data_1515427
loop_
_publ_author_name
'Shu, Ying'
'Lim, Yee-Fun'
'Li, Zhong'
'Purushothaman, Balaji'
'Hallani, Rawad'
'Kim, Jo Eun'
'Parkin, Sean R.'
'Malliaras, George G.'
'Anthony, John E.'

_publ_section_title
;
 A survey of electron-deficient pentacenes as acceptors in polymer bulk
 heterojunction solar cells
;
_journal_issue 2
_journal_name_full 'Chemical Science'
_journal_page_first 363
_journal_paper_doi 10.1039/c0sc00433b
_journal_volume 2
_journal_year 2011
_chemical_formula_moiety 'C57 H65 F3 Si2'
_chemical_formula_sum 'C57 H65 F3 Si2'
_chemical_formula_weight 863.27
_chemical_name_systematic
;
?
;
_space_group_IT_number 14
_symmetry_cell_setting monoclinic
_symmetry_space_group_name_Hall '-P 2ybc'
_symmetry_space_group_name_H-M 'P 1 21/c 1'
_atom_sites_solution_hydrogens geom
_atom_sites_solution_primary direct
_atom_sites_solution_secondary difmap
_audit_creation_method SHELXL-97
_cell_angle_alpha 90.00
_cell_angle_beta 98.265(1)
_cell_angle_gamma 90.00
_cell_formula_units_Z 4
_cell_length_a 14.7922(3)
_cell_length_b 17.7744(4)
_cell_length_c 18.0925(4)
_cell_measurement_reflns_used 9992
_cell_measurement_temperature 90.0(2)
_cell_measurement_theta_max 68.51
_cell_measurement_theta_min 3.02
_cell_volume 4707.52(18)
_computing_cell_refinement APEX2
_computing_data_collection 'APEX2 (Bruker-AXS, 2006)'
_computing_data_reduction APEX2
_computing_molecular_graphics 'XP in SHELXTL (Sheldrick, 2008)'
_computing_publication_material
;
SHELX-97 (Sheldrick, 2008) and local procedures
;
_computing_structure_refinement 'SHELXL-97 (Sheldrick, 2008)'
_computing_structure_solution 'SHELXS-97 (Sheldrick, 2008)'
_diffrn_ambient_temperature 90.0(2)
_diffrn_detector_area_resol_mean 5.6
_diffrn_measured_fraction_theta_full 0.984
_diffrn_measured_fraction_theta_max 0.984
_diffrn_measurement_device_type 'Bruker X8 Proteum diffractometer'
_diffrn_measurement_method '\f and \w scans'
_diffrn_radiation_monochromator 'graded multilayer optics'
_diffrn_radiation_source 'fine-focus rotating anode'
_diffrn_radiation_type CuK\a
_diffrn_radiation_wavelength 1.54178
_diffrn_reflns_av_R_equivalents 0.0665
_diffrn_reflns_av_sigmaI/netI 0.0377
_diffrn_reflns_limit_h_max 17
_diffrn_reflns_limit_h_min -17
_diffrn_reflns_limit_k_max 21
_diffrn_reflns_limit_k_min -15
_diffrn_reflns_limit_l_max 21
_diffrn_reflns_limit_l_min -21
_diffrn_reflns_number 63671
_diffrn_reflns_theta_full 68.57
_diffrn_reflns_theta_max 68.57
_diffrn_reflns_theta_min 3.02
_diffrn_standards_number 0
_exptl_absorpt_coefficient_mu 1.071
_exptl_absorpt_correction_T_max 0.948
_exptl_absorpt_correction_T_min 0.780
_exptl_absorpt_correction_type multi-scan
_exptl_absorpt_process_details 'Sadabs in APEX2 (BrukerAXS, 2006)'
_exptl_crystal_colour blue
_exptl_crystal_density_diffrn 1.218
_exptl_crystal_density_method 'not measured'
_exptl_crystal_description slab
_exptl_crystal_F_000 1848
_exptl_crystal_size_max 0.15
_exptl_crystal_size_mid 0.12
_exptl_crystal_size_min 0.05
_refine_diff_density_max 0.612
_refine_diff_density_min -0.396
_refine_diff_density_rms 0.072
_refine_ls_extinction_method none
_refine_ls_goodness_of_fit_ref 1.060
_refine_ls_hydrogen_treatment constr
_refine_ls_matrix_type full
_refine_ls_number_parameters 583
_refine_ls_number_reflns 8531
_refine_ls_number_restraints 68
_refine_ls_restrained_S_all 1.059
_refine_ls_R_factor_all 0.1048
_refine_ls_R_factor_gt 0.0812
_refine_ls_shift/su_max 0.006
_refine_ls_shift/su_mean 0.000
_refine_ls_structure_factor_coef Fsqd
_refine_ls_weighting_details 'calc w=1/[\s^2^(Fo^2^)+(0.0803P)^2^+12.0540P] where P=(Fo^2^+2Fc^2^)/3'
_refine_ls_weighting_scheme calc
_refine_ls_wR_factor_gt 0.2001
_refine_ls_wR_factor_ref 0.2250
_reflns_number_gt 6588
_reflns_number_total 8531
_reflns_threshold_expression >2\s(I)
_cod_data_source_file c0sc00433b.txt
_cod_data_source_block x09043
_cod_original_sg_symbol_H-M 'P 21/c'
_cod_database_code 1515427

loop_
_symmetry_equiv_pos_as_xyz
'x, y, z'
'-x, y+1/2, -z+1/2'
'-x, -y, -z'
'x, -y-1/2, z-1/2'

loop_
_atom_site_label
_atom_site_type_symbol
_atom_site_fract_x
_atom_site_fract_y
_atom_site_fract_z
_atom_site_U_iso_or_equiv
_atom_site_adp_type
_atom_site_occupancy
_atom_site_symmetry_multiplicity
_atom_site_calc_flag
_atom_site_refinement_flags
_atom_site_disorder_assembly
_atom_site_disorder_group
Si1 Si 0.25055(7) 1.03686(6) 0.74792(6) 0.0381(3) Uani 1 1 d . C .
C1 C 0.2291(2) 0.7885(2) 0.70766(19) 0.0324(7) Uani 1 1 d . . .
C2 C 0.2590(2) 0.7552(2) 0.64428(19) 0.0327(7) Uani 1 1 d . . .
C3 C 0.2924(2) 0.7991(2) 0.5894(2) 0.0342(8) Uani 1 1 d . . .
H3 H 0.2937 0.8523 0.5944 0.041 Uiso 1 1 calc R . .
C4 C 0.3236(2) 0.7663(2) 0.5282(2) 0.0360(8) Uani 1 1 d . . .
C5 C 0.3620(3) 0.8111(2) 0.4740(2) 0.0400(8) Uani 1 1 d . . .
H5 H 0.3646 0.8643 0.4790 0.048 Uiso 1 1 calc R . .
C6 C 0.3943(3) 0.7771(2) 0.4159(2) 0.0401(9) Uani 1 1 d . . .
C7 C 0.3893(3) 0.6977(2) 0.4059(2) 0.0417(9) Uani 1 1 d . . .
H7 H 0.4117 0.6752 0.3645 0.050 Uiso 1 1 calc R . .
C8 C 0.3527(2) 0.6541(2) 0.4553(2) 0.0380(8) Uani 1 1 d . . .
H8 H 0.3488 0.6012 0.4478 0.046 Uiso 1 1 calc R . .
C9 C 0.3197(2) 0.6866(2) 0.5187(2) 0.0354(8) Uani 1 1 d . . .
C10 C 0.2861(2) 0.6427(2) 0.57185(19) 0.0337(8) Uani 1 1 d . . .
H10 H 0.2825 0.5897 0.5651 0.040 Uiso 1 1 calc R . .
C11 C 0.2571(2) 0.6748(2) 0.63574(19) 0.0318(7) Uani 1 1 d . . .
C12 C 0.2291(2) 0.6292(2) 0.6926(2) 0.0333(8) Uani 1 1 d . . .
C13 C 0.1982(2) 0.6629(2) 0.75561(19) 0.0332(8) Uani 1 1 d . . .
C14 C 0.1710(3) 0.6186(2) 0.8131(2) 0.0373(8) Uani 1 1 d . . .
H14 H 0.1733 0.5653 0.8093 0.045 Uiso 1 1 calc R . .
C15 C 0.1410(3) 0.6507(2) 0.8753(2) 0.0383(8) Uani 1 1 d . . .
C16 C 0.1168(3) 0.6059(2) 0.9355(2) 0.0469(10) Uani 1 1 d . . .
H16 H 0.1206 0.5527 0.9330 0.056 Uiso 1 1 calc R . .
C17 C 0.0884(3) 0.6388(3) 0.9960(2) 0.0477(10) Uani 1 1 d . . .
H17 H 0.0748 0.6084 1.0361 0.057 Uiso 1 1 calc R . .
C18 C 0.0790(3) 0.7177(3) 0.9999(2) 0.0467(10) Uani 1 1 d . . .
H18 H 0.0568 0.7397 1.0417 0.056 Uiso 1 1 calc R . .
C19 C 0.1014(3) 0.7626(2) 0.9445(2) 0.0406(9) Uani 1 1 d . . .
H19 H 0.0946 0.8156 0.9479 0.049 Uiso 1 1 calc R . .
C20 C 0.1353(2) 0.7307(2) 0.88101(19) 0.0357(8) Uani 1 1 d . . .
C21 C 0.1639(2) 0.7747(2) 0.82565(19) 0.0338(8) Uani 1 1 d . . .
H21 H 0.1616 0.8279 0.8300 0.041 Uiso 1 1 calc R . .
C22 C 0.1963(2) 0.7432(2) 0.76302(18) 0.0308(7) Uani 1 1 d . . .
C23 C 0.2340(2) 0.8681(2) 0.71812(19) 0.0323(7) Uani 1 1 d . . .
C24 C 0.2401(2) 0.9343(2) 0.7290(2) 0.0380(8) Uani 1 1 d . . .
C25 C 0.1699(3) 1.0589(2) 0.8162(2) 0.0423(9) Uani 1 1 d . . .
H25 H 0.1823 1.1118 0.8336 0.051 Uiso 1 1 calc R . .
C26 C 0.1801(3) 1.0080(2) 0.8867(2) 0.0464(9) Uani 1 1 d . . .
H26A H 0.2108 0.9602 0.8772 0.056 Uiso 1 1 calc R . .
H26B H 0.2165 1.0338 0.9295 0.056 Uiso 1 1 calc R . .
C27 C 0.0819(3) 0.9927(3) 0.9033(3) 0.0687(14) Uani 1 1 d . . .
H27A H 0.0640 0.9400 0.8911 0.082 Uiso 1 1 calc R . .
H27B H 0.0779 1.0018 0.9567 0.082 Uiso 1 1 calc R . .
C28 C 0.0209(3) 1.0462(3) 0.8549(3) 0.0602(12) Uani 1 1 d . . .
H28A H 0.0175 1.0955 0.8799 0.072 Uiso 1 1 calc R . .
H28B H -0.0415 1.0255 0.8424 0.072 Uiso 1 1 calc R . .
C29 C 0.0676(3) 1.0536(3) 0.7852(3) 0.0517(10) Uani 1 1 d . . .
H29A H 0.0466 1.0993 0.7565 0.062 Uiso 1 1 calc R . .
H29B H 0.0550 1.0091 0.7524 0.062 Uiso 1 1 calc R . .
C30 C 0.2236(3) 1.0853(2) 0.6554(2) 0.0478(9) Uani 1 1 d DU . .
H30 H 0.2333 1.1407 0.6627 0.057 Uiso 1 1 calc R A 1
C31 C 0.1283(3) 1.0718(3) 0.6112(2) 0.0553(11) Uani 1 1 d DU C .
H31A H 0.1098 1.0185 0.6144 0.066 Uiso 1 1 calc R B 1
H31B H 0.0820 1.1041 0.6298 0.066 Uiso 1 1 calc R B 1
C32 C 0.1404(6) 1.0929(5) 0.5310(4) 0.0540(12) Uani 0.674(9) 1 d PDU C 1
H32A H 0.1021 1.0601 0.4949 0.065 Uiso 0.674(9) 1 calc PR C 1
H32B H 0.1220 1.1458 0.5206 0.065 Uiso 0.674(9) 1 calc PR C 1
C33 C 0.2410(5) 1.0823(4) 0.5241(4) 0.0540(12) Uani 0.674(9) 1 d PDU C 1
H33A H 0.2681 1.1304 0.5103 0.065 Uiso 0.674(9) 1 calc PR C 1
H33B H 0.2484 1.0444 0.4854 0.065 Uiso 0.674(9) 1 calc PR C 1
C34 C 0.2874(5) 1.0558(6) 0.6004(4) 0.0540(12) Uani 0.674(9) 1 d PDU C 1
H34A H 0.3494 1.0775 0.6122 0.065 Uiso 0.674(9) 1 calc PR C 1
H34B H 0.2919 1.0003 0.6022 0.065 Uiso 0.674(9) 1 calc PR C 1
C32' C 0.1371(11) 1.0757(11) 0.5298(7) 0.0540(12) Uani 0.326(9) 1 d PDU C 2
H32C H 0.1391 1.1283 0.5121 0.065 Uiso 0.326(9) 1 calc PR C 2
H32D H 0.0871 1.0483 0.4987 0.065 Uiso 0.326(9) 1 calc PR C 2
C33' C 0.2301(9) 1.0355(9) 0.5311(7) 0.0540(12) Uani 0.326(9) 1 d PDU C 2
H33C H 0.2239 0.9805 0.5370 0.065 Uiso 0.326(9) 1 calc PR C 2
H33D H 0.2566 1.0457 0.4848 0.065 Uiso 0.326(9) 1 calc PR C 2
C34' C 0.2880(10) 1.0699(14) 0.5985(8) 0.0540(12) Uani 0.326(9) 1 d PDU C 2
H34C H 0.3165 1.1173 0.5846 0.065 Uiso 0.326(9) 1 calc PR C 2
H34D H 0.3369 1.0347 0.6194 0.065 Uiso 0.326(9) 1 calc PR C 2
C35 C 0.3732(3) 1.0587(2) 0.7858(2) 0.0418(9) Uani 1 1 d . . .
H35 H 0.4110 1.0432 0.7468 0.050 Uiso 1 1 calc R C .
C36 C 0.3923(3) 1.1423(2) 0.8015(2) 0.0426(9) Uani 1 1 d . C .
H36A H 0.3412 1.1657 0.8230 0.051 Uiso 1 1 calc R . .
H36B H 0.4001 1.1691 0.7549 0.051 Uiso 1 1 calc R . .
C37 C 0.4809(3) 1.1456(2) 0.8576(2) 0.0488(10) Uani 1 1 d . . .
H37A H 0.5312 1.1676 0.8339 0.059 Uiso 1 1 calc R C .
H37B H 0.4721 1.1768 0.9014 0.059 Uiso 1 1 calc R . .
C38 C 0.5030(3) 1.0642(2) 0.8814(3) 0.0499(10) Uani 1 1 d . C .
H38A H 0.5525 1.0440 0.8557 0.060 Uiso 1 1 calc R . .
H38B H 0.5223 1.0611 0.9361 0.060 Uiso 1 1 calc R . .
C39 C 0.4148(3) 1.0209(2) 0.8588(2) 0.0451(9) Uani 1 1 d . C .
H39A H 0.3737 1.0254 0.8972 0.054 Uiso 1 1 calc R . .
H39B H 0.4272 0.9670 0.8509 0.054 Uiso 1 1 calc R . .
C40 C 0.2353(2) 0.5489(2) 0.6885(2) 0.0353(8) Uani 1 1 d . . .
C41 C 0.2409(2) 0.4815(2) 0.6895(2) 0.0373(8) Uani 1 1 d . F .
Si2 Si 0.24814(7) 0.37868(6) 0.70580(6) 0.0373(3) Uani 1 1 d . . .
C42 C 0.1370(3) 0.3496(2) 0.7364(2) 0.0408(9) Uani 1 1 d . F .
H42 H 0.0885 0.3560 0.6923 0.049 Uiso 1 1 calc R . .
C43 C 0.1054(3) 0.3929(2) 0.8012(2) 0.0434(9) Uani 1 1 d . . .
H43A H 0.1561 0.3989 0.8429 0.052 Uiso 1 1 calc R F .
H43B H 0.0822 0.4433 0.7848 0.052 Uiso 1 1 calc R . .
C44 C 0.0293(3) 0.3443(2) 0.8247(3) 0.0489(10) Uani 1 1 d . F .
H44A H 0.0281 0.3488 0.8791 0.059 Uiso 1 1 calc R . .
H44B H -0.0308 0.3600 0.7979 0.059 Uiso 1 1 calc R . .
C45 C 0.0508(3) 0.2636(2) 0.8042(2) 0.0470(10) Uani 1 1 d . . .
H45A H 0.0655 0.2326 0.8499 0.056 Uiso 1 1 calc R F .
H45B H -0.0022 0.2409 0.7724 0.056 Uiso 1 1 calc R . .
C46 C 0.1323(3) 0.2675(2) 0.7623(3) 0.0571(12) Uani 1 1 d . F .
H46A H 0.1239 0.2331 0.7188 0.068 Uiso 1 1 calc R . .
H46B H 0.1890 0.2535 0.7953 0.068 Uiso 1 1 calc R . .
C47 C 0.3492(3) 0.3604(3) 0.7785(2) 0.0501(10) Uani 1 1 d DU E .
H47 H 0.3555 0.3044 0.7816 0.060 Uiso 1 1 calc R D 1
C48 C 0.3435(9) 0.3869(9) 0.8581(6) 0.066(3) Uani 0.591(14) 1 d PDU E 1
H48A H 0.3055 0.3524 0.8836 0.079 Uiso 0.591(14) 1 calc PR E 1
H48B H 0.3176 0.4383 0.8581 0.079 Uiso 0.591(14) 1 calc PR E 1
C49 C 0.4447(9) 0.3857(12) 0.8961(7) 0.083(3) Uani 0.591(14) 1 d PDU E 1
H49A H 0.4540 0.4204 0.9394 0.099 Uiso 0.591(14) 1 calc PR E 1
H49B H 0.4632 0.3344 0.9133 0.099 Uiso 0.591(14) 1 calc PR E 1
C50 C 0.4975(7) 0.4112(9) 0.8360(8) 0.077(3) Uani 0.591(14) 1 d PDU E 1
H50A H 0.5580 0.3864 0.8416 0.092 Uiso 0.591(14) 1 calc PR E 1
H50B H 0.5069 0.4664 0.8387 0.092 Uiso 0.591(14) 1 calc PR E 1
C51 C 0.4419(10) 0.390(2) 0.7624(7) 0.074(4) Uani 0.591(14) 1 d PDU E 1
H51A H 0.4739 0.3504 0.7375 0.088 Uiso 0.591(14) 1 calc PR E 1
H51B H 0.4330 0.4342 0.7291 0.088 Uiso 0.591(14) 1 calc PR E 1
C48' C 0.3579(13) 0.4079(13) 0.8493(10) 0.066(3) Uani 0.409(14) 1 d PDU E 2
H48C H 0.3205 0.3867 0.8855 0.079 Uiso 0.409(14) 1 calc PR E 2
H48D H 0.3383 0.4604 0.8377 0.079 Uiso 0.409(14) 1 calc PR E 2
C49' C 0.4611(15) 0.4045(17) 0.8807(10) 0.083(3) Uani 0.409(14) 1 d PDU E 2
H49C H 0.4851 0.4555 0.8936 0.099 Uiso 0.409(14) 1 calc PR E 2
H49D H 0.4713 0.3728 0.9261 0.099 Uiso 0.409(14) 1 calc PR E 2
C50' C 0.5075(9) 0.3712(12) 0.8205(11) 0.077(3) Uani 0.409(14) 1 d PDU E 2
H50C H 0.5239 0.3180 0.8320 0.092 Uiso 0.409(14) 1 calc PR E 2
H50D H 0.5639 0.3995 0.8154 0.092 Uiso 0.409(14) 1 calc PR E 2
C51' C 0.4399(13) 0.376(3) 0.7488(10) 0.074(4) Uani 0.409(14) 1 d PDU E 2
H51C H 0.4526 0.3381 0.7119 0.088 Uiso 0.409(14) 1 calc PR E 2
H51D H 0.4402 0.4270 0.7260 0.088 Uiso 0.409(14) 1 calc PR E 2
C52 C 0.2610(3) 0.3281(2) 0.6173(2) 0.0493(10) Uani 0.849(19) 1 d PD F 1
H52 H 0.2809 0.2755 0.6309 0.059 Uiso 0.849(19) 1 calc PR F 1
C53 C 0.3275(6) 0.3603(4) 0.5674(4) 0.0568(18) Uani 0.849(19) 1 d PD F 1
H53A H 0.3186 0.4151 0.5602 0.068 Uiso 0.849(19) 1 calc PR F 1
H53B H 0.3917 0.3506 0.5893 0.068 Uiso 0.849(19) 1 calc PR F 1
C54 C 0.3030(8) 0.3181(5) 0.4931(4) 0.074(3) Uani 0.849(19) 1 d PD F 1
H54A H 0.3169 0.3494 0.4509 0.089 Uiso 0.849(19) 1 calc PR F 1
H54B H 0.3381 0.2706 0.4937 0.089 Uiso 0.849(19) 1 calc PR F 1
C55 C 0.2021(8) 0.3021(4) 0.4859(3) 0.072(3) Uani 0.849(19) 1 d PD F 1
H55A H 0.1898 0.2482 0.4746 0.086 Uiso 0.849(19) 1 calc PR F 1
H55B H 0.1682 0.3327 0.4453 0.086 Uiso 0.849(19) 1 calc PR F 1
C56 C 0.1732(5) 0.3232(5) 0.5621(4) 0.0632(17) Uani 0.849(19) 1 d PD F 1
H56A H 0.1409 0.3721 0.5587 0.076 Uiso 0.849(19) 1 calc PR F 1
H56B H 0.1322 0.2844 0.5780 0.076 Uiso 0.849(19) 1 calc PR F 1
C52' C 0.2610(3) 0.3281(2) 0.6173(2) 0.0493(10) Uani 0.151(19) 1 d PD F 2
H52' H 0.2731 0.2749 0.6339 0.059 Uiso 0.151(19) 1 calc PR F 2
C53' C 0.3505(19) 0.352(3) 0.590(2) 0.0568(18) Uani 0.151(19) 1 d PD F 2
H53C H 0.3555 0.4077 0.5888 0.068 Uiso 0.151(19) 1 calc PR F 2
H53D H 0.4041 0.3317 0.6229 0.068 Uiso 0.151(19) 1 calc PR F 2
C54' C 0.345(3) 0.320(3) 0.512(2) 0.074(3) Uani 0.151(19) 1 d PD F 2
H54C H 0.3498 0.3602 0.4750 0.089 Uiso 0.151(19) 1 calc PR F 2
H54D H 0.3948 0.2831 0.5093 0.089 Uiso 0.151(19) 1 calc PR F 2
C55' C 0.254(4) 0.281(3) 0.4944(18) 0.072(3) Uani 0.151(19) 1 d PD F 2
H55C H 0.2592 0.2264 0.5053 0.086 Uiso 0.151(19) 1 calc PR F 2
H55D H 0.2274 0.2878 0.4413 0.086 Uiso 0.151(19) 1 calc PR F 2
C56' C 0.194(2) 0.320(3) 0.5468(16) 0.0632(17) Uani 0.151(19) 1 d PD F 2
H56C H 0.1716 0.3700 0.5270 0.076 Uiso 0.151(19) 1 calc PR F 2
H56D H 0.1407 0.2888 0.5549 0.076 Uiso 0.151(19) 1 calc PR F 2
C57 C 0.4418(3) 0.8227(3) 0.3631(2) 0.0495(10) Uani 1 1 d . . .
F1 F 0.41547(18) 0.80228(17) 0.29160(13) 0.0640(7) Uani 1 1 d . . .
F2 F 0.4284(3) 0.89568(17) 0.36792(19) 0.0866(11) Uani 1 1 d . . .
F3 F 0.53224(18) 0.81079(19) 0.37507(15) 0.0704(8) Uani 1 1 d . . .

loop_
_atom_site_aniso_label
_atom_site_aniso_U_11
_atom_site_aniso_U_22
_atom_site_aniso_U_33
_atom_site_aniso_U_23
_atom_site_aniso_U_13
_atom_site_aniso_U_12
Si1 0.0379(6) 0.0303(5) 0.0452(6) -0.0023(4) 0.0025(4) -0.0018(4)
C1 0.0278(17) 0.0354(19) 0.0333(18) -0.0022(14) 0.0015(13) 0.0004(14)
C2 0.0285(17) 0.0360(19) 0.0322(17) 0.0014(14) -0.0002(13) 0.0000(14)
C3 0.0308(18) 0.0342(19) 0.0362(18) -0.0006(15) -0.0003(14) -0.0028(14)
C4 0.0299(18) 0.044(2) 0.0332(18) 0.0041(15) 0.0022(14) -0.0003(15)
C5 0.039(2) 0.039(2) 0.042(2) 0.0013(16) 0.0054(16) -0.0031(16)
C6 0.0342(19) 0.051(2) 0.0354(19) 0.0071(16) 0.0065(15) -0.0025(16)
C7 0.039(2) 0.052(2) 0.0342(19) -0.0036(17) 0.0071(15) 0.0004(17)
C8 0.0340(19) 0.040(2) 0.040(2) -0.0007(16) 0.0051(15) -0.0003(15)
C9 0.0295(18) 0.040(2) 0.0353(18) -0.0018(15) 0.0019(14) 0.0018(15)
C10 0.0323(18) 0.0322(18) 0.0352(18) -0.0010(14) 0.0003(14) 0.0010(14)
C11 0.0295(17) 0.0323(18) 0.0324(17) -0.0031(14) 0.0008(13) 0.0015(14)
C12 0.0306(18) 0.0315(18) 0.0368(18) -0.0016(14) 0.0012(14) -0.0009(14)
C13 0.0292(18) 0.0353(19) 0.0343(18) -0.0025(14) 0.0013(14) -0.0011(14)
C14 0.041(2) 0.0340(19) 0.0366(19) -0.0016(15) 0.0050(15) -0.0036(15)
C15 0.036(2) 0.043(2) 0.0352(19) -0.0026(16) 0.0050(15) -0.0050(16)
C16 0.050(2) 0.046(2) 0.047(2) 0.0013(18) 0.0142(18) -0.0093(18)
C17 0.052(2) 0.055(3) 0.039(2) 0.0007(18) 0.0154(18) -0.0092(19)
C18 0.039(2) 0.067(3) 0.035(2) -0.0043(19) 0.0097(16) -0.0019(19)
C19 0.036(2) 0.047(2) 0.038(2) -0.0069(17) 0.0031(15) 0.0042(16)
C20 0.0317(18) 0.044(2) 0.0309(18) -0.0028(15) 0.0032(14) -0.0001(15)
C21 0.0303(18) 0.0345(19) 0.0358(18) -0.0051(15) 0.0021(14) 0.0018(14)
C22 0.0286(17) 0.0345(19) 0.0287(17) 0.0007(14) 0.0017(13) 0.0009(14)
C23 0.0316(18) 0.034(2) 0.0316(17) -0.0006(14) 0.0038(14) 0.0018(14)
C24 0.0324(19) 0.041(2) 0.041(2) -0.0017(16) 0.0041(15) 0.0009(15)
C25 0.043(2) 0.0297(19) 0.054(2) -0.0037(17) 0.0060(17) 0.0014(16)
C26 0.046(2) 0.041(2) 0.053(2) -0.0017(18) 0.0102(18) 0.0023(17)
C27 0.052(3) 0.070(3) 0.089(4) 0.024(3) 0.025(3) 0.006(2)
C28 0.044(2) 0.062(3) 0.076(3) 0.000(2) 0.014(2) 0.005(2)
C29 0.041(2) 0.049(3) 0.063(3) -0.002(2) 0.0032(19) 0.0025(18)
C30 0.056(2) 0.034(2) 0.052(2) 0.0003(17) 0.0005(18) -0.0005(18)
C31 0.053(2) 0.060(3) 0.050(2) -0.001(2) -0.0035(19) 0.006(2)
C32 0.0611(17) 0.048(3) 0.0517(15) 0.0063(15) 0.0033(13) 0.0000(17)
C33 0.0611(17) 0.048(3) 0.0517(15) 0.0063(15) 0.0033(13) 0.0000(17)
C34 0.0611(17) 0.048(3) 0.0517(15) 0.0063(15) 0.0033(13) 0.0000(17)
C32' 0.0611(17) 0.048(3) 0.0517(15) 0.0063(15) 0.0033(13) 0.0000(17)
C33' 0.0611(17) 0.048(3) 0.0517(15) 0.0063(15) 0.0033(13) 0.0000(17)
C34' 0.0611(17) 0.048(3) 0.0517(15) 0.0063(15) 0.0033(13) 0.0000(17)
C35 0.041(2) 0.040(2) 0.044(2) -0.0031(17) 0.0054(17) -0.0017(16)
C36 0.048(2) 0.040(2) 0.041(2) 0.0020(16) 0.0099(17) -0.0064(17)
C37 0.049(2) 0.049(2) 0.047(2) 0.0014(19) 0.0037(18) -0.0131(19)
C38 0.038(2) 0.052(3) 0.057(3) -0.001(2) -0.0008(18) -0.0047(18)
C39 0.046(2) 0.033(2) 0.055(2) 0.0033(17) 0.0031(18) 0.0004(17)
C40 0.0336(19) 0.036(2) 0.0364(19) -0.0002(15) 0.0052(14) -0.0004(15)
C41 0.0355(19) 0.038(2) 0.040(2) 0.0008(16) 0.0101(15) -0.0003(15)
Si2 0.0421(6) 0.0319(5) 0.0392(5) 0.0003(4) 0.0102(4) 0.0017(4)
C42 0.044(2) 0.036(2) 0.042(2) 0.0001(16) 0.0060(16) 0.0001(16)
C43 0.040(2) 0.040(2) 0.052(2) -0.0045(17) 0.0131(17) -0.0007(17)
C44 0.047(2) 0.050(2) 0.053(2) -0.0056(19) 0.0165(19) -0.0061(19)
C45 0.042(2) 0.044(2) 0.055(2) 0.0115(18) 0.0056(18) -0.0017(17)
C46 0.064(3) 0.032(2) 0.079(3) -0.005(2) 0.027(2) -0.003(2)
C47 0.048(2) 0.045(2) 0.057(2) 0.0101(19) 0.0060(19) -0.0004(18)
C48 0.051(4) 0.085(9) 0.061(4) 0.008(5) 0.002(3) -0.016(4)
C49 0.064(6) 0.106(11) 0.071(5) 0.023(6) -0.014(4) -0.011(5)
C50 0.044(3) 0.082(9) 0.101(6) 0.004(6) -0.002(3) -0.011(5)
C51 0.045(3) 0.097(13) 0.078(5) 0.024(7) 0.009(3) 0.002(3)
C48' 0.051(4) 0.085(9) 0.061(4) 0.008(5) 0.002(3) -0.016(4)
C49' 0.064(6) 0.106(11) 0.071(5) 0.023(6) -0.014(4) -0.011(5)
C50' 0.044(3) 0.082(9) 0.101(6) 0.004(6) -0.002(3) -0.011(5)
C51' 0.045(3) 0.097(13) 0.078(5) 0.024(7) 0.009(3) 0.002(3)
C52 0.073(3) 0.031(2) 0.049(2) 0.0017(17) 0.023(2) 0.0027(19)
C53 0.081(4) 0.049(3) 0.045(4) 0.011(3) 0.025(3) 0.007(3)
C54 0.131(8) 0.049(3) 0.051(4) -0.001(3) 0.043(5) 0.008(6)
C55 0.134(8) 0.043(4) 0.039(3) -0.004(2) 0.016(4) -0.008(4)
C56 0.092(5) 0.060(3) 0.039(3) -0.008(3) 0.015(3) -0.014(4)
C52' 0.073(3) 0.031(2) 0.049(2) 0.0017(17) 0.023(2) 0.0027(19)
C53' 0.081(4) 0.049(3) 0.045(4) 0.011(3) 0.025(3) 0.007(3)
C54' 0.131(8) 0.049(3) 0.051(4) -0.001(3) 0.043(5) 0.008(6)
C55' 0.134(8) 0.043(4) 0.039(3) -0.004(2) 0.016(4) -0.008(4)
C56' 0.092(5) 0.060(3) 0.039(3) -0.008(3) 0.015(3) -0.014(4)
C57 0.050(2) 0.057(3) 0.045(2) 0.0035(19) 0.0145(18) -0.007(2)
F1 0.0573(16) 0.096(2) 0.0396(13) 0.0117(13) 0.0109(11) -0.0138(14)
F2 0.132(3) 0.0508(17) 0.092(2) 0.0130(15) 0.066(2) -0.0047(17)
F3 0.0456(15) 0.106(2) 0.0602(16) 0.0170(15) 0.0107(12) -0.0175(14)

loop_
_atom_type_symbol
_atom_type_description
_atom_type_scat_dispersion_real
_atom_type_scat_dispersion_imag
_atom_type_scat_source
C C 0.0181 0.0091 'International Tables Vol C Tables 4.2.6.8 and 6.1.1.4'
H H 0.0000 0.0000 'International Tables Vol C Tables 4.2.6.8 and 6.1.1.4'
F F 0.0727 0.0534 'International Tables Vol C Tables 4.2.6.8 and 6.1.1.4'
Si Si 0.2541 0.3302 'International Tables Vol C Tables 4.2.6.8 and 6.1.1.4'

loop_
_geom_angle_atom_site_label_1
_geom_angle_atom_site_label_2
_geom_angle_atom_site_label_3
_geom_angle
C24 Si1 C30 106.58(18)
C24 Si1 C25 106.36(18)
C30 Si1 C25 114.73(19)
C24 Si1 C35 108.62(17)
C30 Si1 C35 107.45(19)
C25 Si1 C35 112.79(18)
C2 C1 C22 120.7(3)
C2 C1 C23 120.3(3)
C22 C1 C23 118.9(3)
C3 C2 C1 121.5(3)
C3 C2 C11 118.6(3)
C1 C2 C11 119.9(3)
C4 C3 C2 121.4(3)
C4 C3 H3 119.3
C2 C3 H3 119.3
C3 C4 C9 120.1(3)
C3 C4 C5 121.2(4)
C9 C4 C5 118.6(3)
C6 C5 C4 119.8(4)
C6 C5 H5 120.1
C4 C5 H5 120.1
C5 C6 C7 121.5(3)
C5 C6 C57 120.1(4)
C7 C6 C57 118.3(4)
C8 C7 C6 120.1(4)
C8 C7 H7 119.9
C6 C7 H7 119.9
C7 C8 C9 120.8(4)
C7 C8 H8 119.6
C9 C8 H8 119.6
C10 C9 C4 119.1(3)
C10 C9 C8 121.7(3)
C4 C9 C8 119.1(3)
C9 C10 C11 121.5(3)
C9 C10 H10 119.2
C11 C10 H10 119.2
C10 C11 C12 121.2(3)
C10 C11 C2 119.2(3)
C12 C11 C2 119.6(3)
C11 C12 C13 120.2(3)
C11 C12 C40 120.3(3)
C13 C12 C40 119.4(3)
C14 C13 C12 121.1(3)
C14 C13 C22 118.4(3)
C12 C13 C22 120.5(3)
C15 C14 C13 121.8(3)
C15 C14 H14 119.1
C13 C14 H14 119.1
C14 C15 C20 119.7(3)
C14 C15 C16 122.0(4)
C20 C15 C16 118.2(3)
C17 C16 C15 120.8(4)
C17 C16 H16 119.6
C15 C16 H16 119.6
C16 C17 C18 120.7(4)
C16 C17 H17 119.6
C18 C17 H17 119.6
C19 C18 C17 120.7(4)
C19 C18 H18 119.7
C17 C18 H18 119.7
C18 C19 C20 120.6(4)
C18 C19 H19 119.7
C20 C19 H19 119.7
C21 C20 C15 118.9(3)
C21 C20 C19 122.2(4)
C15 C20 C19 118.8(3)
C20 C21 C22 122.1(3)
C20 C21 H21 119.0
C22 C21 H21 119.0
C21 C22 C1 122.0(3)
C21 C22 C13 119.0(3)
C1 C22 C13 119.0(3)
C24 C23 C1 177.8(4)
C23 C24 Si1 178.9(4)
C29 C25 C26 103.8(3)
C29 C25 Si1 115.5(3)
C26 C25 Si1 115.1(3)
C29 C25 H25 107.3
C26 C25 H25 107.3
Si1 C25 H25 107.3
C27 C26 C25 106.2(4)
C27 C26 H26A 110.5
C25 C26 H26A 110.5
C27 C26 H26B 110.5
C25 C26 H26B 110.5
H26A C26 H26B 108.7
C28 C27 C26 106.0(4)
C28 C27 H27A 110.5
C26 C27 H27A 110.5
C28 C27 H27B 110.5
C26 C27 H27B 110.5
H27A C27 H27B 108.7
C27 C28 C29 103.3(4)
C27 C28 H28A 111.1
C29 C28 H28A 111.1
C27 C28 H28B 111.1
C29 C28 H28B 111.1
H28A C28 H28B 109.1
C28 C29 C25 103.9(4)
C28 C29 H29A 111.0
C25 C29 H29A 111.0
C28 C29 H29B 111.0
C25 C29 H29B 111.0
H29A C29 H29B 109.0
C34' C30 C31 103.6(7)
C31 C30 C34 102.1(4)
C34' C30 Si1 116.6(8)
C31 C30 Si1 117.0(3)
C34 C30 Si1 110.2(4)
C34' C30 H30 100.0
C31 C30 H30 109.1
C34 C30 H30 109.1
Si1 C30 H30 109.1
C32' C31 C30 107.5(7)
C32 C31 C30 103.3(5)
C32' C31 H31A 99.5
C32 C31 H31A 111.1
C30 C31 H31A 111.1
C32' C31 H31B 118.0
C32 C31 H31B 111.1
C30 C31 H31B 111.1
H31A C31 H31B 109.1
C33 C32 C31 107.2(5)
C33 C32 H32A 110.3
C31 C32 H32A 110.3
C33 C32 H32B 110.3
C31 C32 H32B 110.3
H32A C32 H32B 108.5
C32 C33 C34 106.4(6)
C32 C33 H33A 110.5
C34 C33 H33A 110.5
C32 C33 H33B 110.5
C34 C33 H33B 110.5
H33A C33 H33B 108.6
C33 C34 C30 103.8(6)
C33 C34 H34A 111.0
C30 C34 H34A 111.0
C33 C34 H34B 111.0
C30 C34 H34B 111.0
H34A C34 H34B 109.0
C31 C32' C33' 99.6(9)
C31 C32' H32C 111.9
C33' C32' H32C 111.9
C31 C32' H32D 111.9
C33' C32' H32D 111.9
H32C C32' H32D 109.6
C34' C33' C32' 103.0(11)
C34' C33' H33C 111.2
C32' C33' H33C 111.2
C34' C33' H33D 111.2
C32' C33' H33D 111.2
H33C C33' H33D 109.1
C33' C34' C30 106.3(10)
C33' C34' H34C 110.5
C30 C34' H34C 110.5
C33' C34' H34D 110.5
C30 C34' H34D 110.5
H34C C34' H34D 108.7
C36 C35 C39 103.0(3)
C36 C35 Si1 114.2(3)
C39 C35 Si1 118.0(3)
C36 C35 H35 107.0
C39 C35 H35 107.0
Si1 C35 H35 107.0
C35 C36 C37 106.1(3)
C35 C36 H36A 110.5
C37 C36 H36A 110.5
C35 C36 H36B 110.5
C37 C36 H36B 110.5
H36A C36 H36B 108.7
C38 C37 C36 106.0(3)
C38 C37 H37A 110.5
C36 C37 H37A 110.5
C38 C37 H37B 110.5
C36 C37 H37B 110.5
H37A C37 H37B 108.7
C39 C38 C37 105.3(3)
C39 C38 H38A 110.7
C37 C38 H38A 110.7
C39 C38 H38B 110.7
C37 C38 H38B 110.7
H38A C38 H38B 108.8
C38 C39 C35 103.4(3)
C38 C39 H39A 111.1
C35 C39 H39A 111.1
C38 C39 H39B 111.1
C35 C39 H39B 111.1
H39A C39 H39B 109.0
C41 C40 C12 176.2(4)
C40 C41 Si2 171.6(3)
C41 Si2 C52 110.42(18)
C41 Si2 C47 107.80(19)
C52 Si2 C47 110.4(2)
C41 Si2 C42 106.54(17)
C52 Si2 C42 108.72(19)
C47 Si2 C42 112.86(19)
C43 C42 C46 102.3(3)
C43 C42 Si2 117.6(3)
C46 C42 Si2 115.5(3)
C43 C42 H42 106.9
C46 C42 H42 106.9
Si2 C42 H42 106.9
C44 C43 C42 104.3(3)
C44 C43 H43A 110.9
C42 C43 H43A 110.9
C44 C43 H43B 110.9
C42 C43 H43B 110.9
H43A C43 H43B 108.9
C45 C44 C43 106.0(3)
C45 C44 H44A 110.5
C43 C44 H44A 110.5
C45 C44 H44B 110.5
C43 C44 H44B 110.5
H44A C44 H44B 108.7
C46 C45 C44 106.6(3)
C46 C45 H45A 110.4
C44 C45 H45A 110.4
C46 C45 H45B 110.4
C44 C45 H45B 110.4
H45A C45 H45B 108.6
C45 C46 C42 105.7(3)
C45 C46 H46A 110.6
C42 C46 H46A 110.6
C45 C46 H46B 110.6
C42 C46 H46B 110.6
H46A C46 H46B 108.7
C48' C47 C51 90.0(12)
C48 C47 C51 104.2(8)
C48' C47 C51' 102.6(14)
C48 C47 C51' 116.2(11)
C48' C47 Si2 117.1(9)
C48 C47 Si2 117.5(6)
C51 C47 Si2 116.9(9)
C51' C47 Si2 111.7(11)
C48' C47 H47 120.6
C48 C47 H47 105.7
C51 C47 H47 105.7
C51' C47 H47 97.1
Si2 C47 H47 105.7
C47 C48 C49 103.4(8)
C47 C48 H48A 111.1
C49 C48 H48A 111.1
C47 C48 H48B 111.1
C49 C48 H48B 111.1
H48A C48 H48B 109.0
C50 C49 C48 104.1(8)
C50 C49 H49A 110.9
C48 C49 H49A 110.9
C50 C49 H49B 110.9
C48 C49 H49B 110.9
H49A C49 H49B 109.0
C49 C50 C51 106.8(9)
C49 C50 H50A 110.4
C51 C50 H50A 110.4
C49 C50 H50B 110.4
C51 C50 H50B 110.4
H50A C50 H50B 108.6
C50 C51 C47 107.9(8)
C50 C51 H51A 110.1
C47 C51 H51A 110.1
C50 C51 H51B 110.1
C47 C51 H51B 110.1
H51A C51 H51B 108.4
C47 C48' C49' 104.2(12)
C47 C48' H48C 110.9
C49' C48' H48C 110.9
C47 C48' H48D 110.9
C49' C48' H48D 110.9
H48C C48' H48D 108.9
C50' C49' C48' 106.3(11)
C50' C49' H49C 110.5
C48' C49' H49C 110.5
C50' C49' H49D 110.5
C48' C49' H49D 110.5
H49C C49' H49D 108.7
C49' C50' C51' 106.5(16)
C49' C50' H50C 110.4
C51' C50' H50C 110.4
C49' C50' H50D 110.4
C51' C50' H50D 110.4
H50C C50' H50D 108.6
C50' C51' C47 100.9(12)
C50' C51' H51C 111.6
C47 C51' H51C 111.6
C50' C51' H51D 111.6
C47 C51' H51D 111.6
H51C C51' H51D 109.4
C56 C52 C53 101.1(4)
C56 C52 Si2 114.0(4)
C53 C52 Si2 118.5(4)
C56 C52 H52 107.5
C53 C52 H52 107.5
Si2 C52 H52 107.5
C54 C53 C52 104.0(5)
C54 C53 H53A 111.0
C52 C53 H53A 111.0
C54 C53 H53B 111.0
C52 C53 H53B 111.0
H53A C53 H53B 109.0
C55 C54 C53 106.0(5)
C55 C54 H54A 110.5
C53 C54 H54A 110.5
C55 C54 H54B 110.5
C53 C54 H54B 110.5
H54A C54 H54B 108.7
C54 C55 C56 105.9(5)
C54 C55 H55A 110.6
C56 C55 H55A 110.6
C54 C55 H55B 110.6
C56 C55 H55B 110.6
H55A C55 H55B 108.7
C52 C56 C55 106.3(5)
C52 C56 H56A 110.5
C55 C56 H56A 110.5
C52 C56 H56B 110.5
C55 C56 H56B 110.5
H56A C56 H56B 108.7
C54' C53' H53C 110.8
C54' C53' H53D 110.8
H53C C53' H53D 108.8
C55' C54' C53' 107.2(16)
C55' C54' H54C 110.3
C53' C54' H54C 110.3
C53' C54' H54D 110.3
H54C C54' H54D 108.5
C54' C55' C56' 103.9(19)
C54' C55' H55C 111.0
C56' C55' H55C 111.0
C54' C55' H55D 111.0
C56' C55' H55D 111.0
H55C C55' H55D 109.0
C55' C56' H56C 111.6
C55' C56' H56D 111.6
H56C C56' H56D 109.4
F2 C57 F3 107.5(4)
F2 C57 F1 107.7(4)
F3 C57 F1 104.9(3)
F2 C57 C6 113.6(4)
F3 C57 C6 111.1(4)
F1 C57 C6 111.6(3)

loop_
_geom_bond_atom_site_label_1
_geom_bond_atom_site_label_2
_geom_bond_distance
Si1 C24 1.857(4)
Si1 C30 1.873(4)
Si1 C25 1.878(4)
Si1 C35 1.886(4)
C1 C2 1.416(5)
C1 C22 1.424(5)
C1 C23 1.428(5)
C2 C3 1.406(5)
C2 C11 1.437(5)
C3 C4 1.388(5)
C3 H3 0.9500
C4 C9 1.426(5)
C4 C5 1.442(5)
C5 C6 1.359(5)
C5 H5 0.9500
C6 C7 1.423(6)
C6 C57 1.502(5)
C7 C8 1.354(5)
C7 H7 0.9500
C8 C9 1.431(5)
C8 H8 0.9500
C9 C10 1.386(5)
C10 C11 1.411(5)
C10 H10 0.9500
C11 C12 1.418(5)
C12 C13 1.420(5)
C12 C40 1.433(5)
C13 C14 1.409(5)
C13 C22 1.434(5)
C14 C15 1.390(5)
C14 H14 0.9500
C15 C20 1.429(5)
C15 C16 1.434(5)
C16 C17 1.359(6)
C16 H16 0.9500
C17 C18 1.412(6)
C17 H17 0.9500
C18 C19 1.358(6)
C18 H18 0.9500
C19 C20 1.436(5)
C19 H19 0.9500
C20 C21 1.385(5)
C21 C22 1.408(5)
C21 H21 0.9500
C23 C24 1.194(5)
C25 C29 1.540(6)
C25 C26 1.552(6)
C25 H25 1.0000
C26 C27 1.549(6)
C26 H26A 0.9900
C26 H26B 0.9900
C27 C28 1.503(7)
C27 H27A 0.9900
C27 H27B 0.9900
C28 C29 1.529(7)
C28 H28A 0.9900
C28 H28B 0.9900
C29 H29A 0.9900
C29 H29B 0.9900
C30 C34' 1.525(14)
C30 C31 1.537(6)
C30 C34 1.559(9)
C30 H30 1.0000
C31 C32' 1.500(14)
C31 C32 1.534(8)
C31 H31A 0.9900
C31 H31B 0.9900
C32 C33 1.523(9)
C32 H32A 0.9900
C32 H32B 0.9900
C33 C34 1.524(10)
C33 H33A 0.9900
C33 H33B 0.9900
C34 H34A 0.9900
C34 H34B 0.9900
C32' C33' 1.547(15)
C32' H32C 0.9900
C32' H32D 0.9900
C33' C34' 1.515(16)
C33' H33C 0.9900
C33' H33D 0.9900
C34' H34C 0.9900
C34' H34D 0.9900
C35 C36 1.531(5)
C35 C39 1.530(6)
C35 H35 1.0000
C36 C37 1.540(6)
C36 H36A 0.9900
C36 H36B 0.9900
C37 C38 1.532(6)
C37 H37A 0.9900
C37 H37B 0.9900
C38 C39 1.520(6)
C38 H38A 0.9900
C38 H38B 0.9900
C39 H39A 0.9900
C39 H39B 0.9900
C40 C41 1.200(5)
C41 Si2 1.852(4)
Si2 C52 1.869(4)
Si2 C47 1.873(4)
Si2 C42 1.881(4)
C42 C43 1.529(5)
C42 C46 1.537(6)
C42 H42 1.0000
C43 C44 1.528(6)
C43 H43A 0.9900
C43 H43B 0.9900
C44 C45 1.527(6)
C44 H44A 0.9900
C44 H44B 0.9900
C45 C46 1.515(6)
C45 H45A 0.9900
C45 H45B 0.9900
C46 H46A 0.9900
C46 H46B 0.9900
C47 C48' 1.524(14)
C47 C48 1.528(10)
C47 C51 1.534(12)
C47 C51' 1.542(13)
C47 H47 1.0000
C48 C49 1.556(11)
C48 H48A 0.9900
C48 H48B 0.9900
C49 C50 1.499(14)
C49 H49A 0.9900
C49 H49B 0.9900
C50 C51 1.509(13)
C50 H50A 0.9900
C50 H50B 0.9900
C51 H51A 0.9900
C51 H51B 0.9900
C48' C49' 1.552(14)
C48' H48C 0.9900
C48' H48D 0.9900
C49' C50' 1.491(18)
C49' H49C 0.9900
C49' H49D 0.9900
C50' C51' 1.522(18)
C50' H50C 0.9900
C50' H50D 0.9900
C51' H51C 0.9900
C51' H51D 0.9900
C52 C56 1.522(7)
C52 C53 1.539(6)
C52 H52 1.0000
C53 C54 1.535(8)
C53 H53A 0.9900
C53 H53B 0.9900
C54 C55 1.506(11)
C54 H54A 0.9900
C54 H54B 0.9900
C55 C56 1.548(8)
C55 H55A 0.9900
C55 H55B 0.9900
C56 H56A 0.9900
C56 H56B 0.9900
C53' C54' 1.522(19)
C53' H53C 0.9900
C53' H53D 0.9900
C54' C55' 1.50(2)
C54' H54C 0.9900
C54' H54D 0.9900
C55' C56' 1.56(2)
C55' H55C 0.9900
C55' H55D 0.9900
C56' H56C 0.9900
C56' H56D 0.9900
C57 F2 1.318(5)
C57 F3 1.341(5)
C57 F1 1.345(5)

loop_
_geom_torsion_atom_site_label_1
_geom_torsion_atom_site_label_2
_geom_torsion_atom_site_label_3
_geom_torsion_atom_site_label_4
_geom_torsion
C22 C1 C2 C3 -179.4(3)
C23 C1 C2 C3 -1.3(5)
C22 C1 C2 C11 -0.5(5)
C23 C1 C2 C11 177.6(3)
C1 C2 C3 C4 178.5(3)
C11 C2 C3 C4 -0.3(5)
C2 C3 C4 C9 1.9(5)
C2 C3 C4 C5 -176.9(3)
C3 C4 C5 C6 178.1(3)
C9 C4 C5 C6 -0.7(5)
C4 C5 C6 C7 1.5(6)
C4 C5 C6 C57 -174.6(3)
C5 C6 C7 C8 -0.7(6)
C57 C6 C7 C8 175.4(4)
C6 C7 C8 C9 -0.9(6)
C3 C4 C9 C10 -1.2(5)
C5 C4 C9 C10 177.7(3)
C3 C4 C9 C8 -179.7(3)
C5 C4 C9 C8 -0.9(5)
C7 C8 C9 C10 -176.8(3)
C7 C8 C9 C4 1.7(5)
C4 C9 C10 C11 -1.1(5)
C8 C9 C10 C11 177.4(3)
C9 C10 C11 C12 -175.3(3)
C9 C10 C11 C2 2.6(5)
C3 C2 C11 C10 -1.9(5)
C1 C2 C11 C10 179.3(3)
C3 C2 C11 C12 176.1(3)
C1 C2 C11 C12 -2.8(5)
C10 C11 C12 C13 -178.6(3)
C2 C11 C12 C13 3.5(5)
C10 C11 C12 C40 4.0(5)
C2 C11 C12 C40 -173.9(3)
C11 C12 C13 C14 -179.2(3)
C40 C12 C13 C14 -1.8(5)
C11 C12 C13 C22 -1.0(5)
C40 C12 C13 C22 176.5(3)
C12 C13 C14 C15 179.7(3)
C22 C13 C14 C15 1.4(5)
C13 C14 C15 C20 1.4(6)
C13 C14 C15 C16 -177.4(4)
C14 C15 C16 C17 179.4(4)
C20 C15 C16 C17 0.6(6)
C15 C16 C17 C18 2.2(7)
C16 C17 C18 C19 -2.5(7)
C17 C18 C19 C20 -0.2(6)
C14 C15 C20 C21 -2.9(5)
C16 C15 C20 C21 176.0(3)
C14 C15 C20 C19 178.0(3)
C16 C15 C20 C19 -3.1(5)
C18 C19 C20 C21 -176.1(4)
C18 C19 C20 C15 2.9(5)
C15 C20 C21 C22 1.6(5)
C19 C20 C21 C22 -179.3(3)
C20 C21 C22 C1 -177.4(3)
C20 C21 C22 C13 1.2(5)
C2 C1 C22 C21 -178.3(3)
C23 C1 C22 C21 3.5(5)
C2 C1 C22 C13 3.1(5)
C23 C1 C22 C13 -175.1(3)
C14 C13 C22 C21 -2.6(5)
C12 C13 C22 C21 179.0(3)
C14 C13 C22 C1 176.0(3)
C12 C13 C22 C1 -2.3(5)
C24 Si1 C25 C29 -69.7(3)
C30 Si1 C25 C29 47.8(4)
C35 Si1 C25 C29 171.3(3)
C24 Si1 C25 C26 51.3(3)
C30 Si1 C25 C26 168.8(3)
C35 Si1 C25 C26 -67.7(3)
C29 C25 C26 C27 -13.7(5)
Si1 C25 C26 C27 -140.9(3)
C25 C26 C27 C28 -11.7(5)
C26 C27 C28 C29 32.7(6)
C27 C28 C29 C25 -41.6(5)
C26 C25 C29 C28 33.8(4)
Si1 C25 C29 C28 160.7(3)
C24 Si1 C30 C34' -63.3(9)
C25 Si1 C30 C34' 179.2(9)
C35 Si1 C30 C34' 53.0(9)
C24 Si1 C30 C31 60.1(4)
C25 Si1 C30 C31 -57.3(4)
C35 Si1 C30 C31 176.4(3)
C24 Si1 C30 C34 -55.8(5)
C25 Si1 C30 C34 -173.3(5)
C35 Si1 C30 C34 60.4(5)
C34' C30 C31 C32' -18.7(15)
C34 C30 C31 C32' -28.2(8)
Si1 C30 C31 C32' -148.6(8)
C34' C30 C31 C32 -30.0(10)
C34 C30 C31 C32 -39.5(7)
Si1 C30 C31 C32 -159.9(4)
C32' C31 C32 C33 -87(4)
C30 C31 C32 C33 25.2(7)
C31 C32 C33 C34 -0.5(8)
C32 C33 C34 C30 -24.2(8)
C34' C30 C34 C33 -61(4)
C31 C30 C34 C33 39.5(8)
Si1 C30 C34 C33 164.5(6)
C32 C31 C32' C33' 109(4)
C30 C31 C32' C33' 38.7(14)
C31 C32' C33' C34' -44.0(14)
C32' C33' C34' C30 33.9(15)
C31 C30 C34' C33' -9.9(15)
C34 C30 C34' C33' 71(5)
Si1 C30 C34' C33' 120.2(11)
C24 Si1 C35 C36 178.1(3)
C30 Si1 C35 C36 63.2(3)
C25 Si1 C35 C36 -64.3(3)
C24 Si1 C35 C39 -60.7(3)
C30 Si1 C35 C39 -175.7(3)
C25 Si1 C35 C39 56.9(4)
C39 C35 C36 C37 29.8(4)
Si1 C35 C36 C37 158.9(3)
C35 C36 C37 C38 -8.0(4)
C36 C37 C38 C39 -17.1(5)
C37 C38 C39 C35 35.7(4)
C36 C35 C39 C38 -40.3(4)
Si1 C35 C39 C38 -167.1(3)
C41 Si2 C42 C43 -52.0(3)
C52 Si2 C42 C43 -171.0(3)
C47 Si2 C42 C43 66.1(4)
C41 Si2 C42 C46 -173.0(3)
C52 Si2 C42 C46 68.0(4)
C47 Si2 C42 C46 -54.8(4)
C46 C42 C43 C44 -38.4(4)
Si2 C42 C43 C44 -166.1(3)
C42 C43 C44 C45 27.8(4)
C43 C44 C45 C46 -5.9(5)
C44 C45 C46 C42 -18.2(5)
C43 C42 C46 C45 35.1(5)
Si2 C42 C46 C45 164.0(3)
C41 Si2 C47 C48' 48.9(10)
C52 Si2 C47 C48' 169.6(10)
C42 Si2 C47 C48' -68.5(10)
C41 Si2 C47 C48 68.8(7)
C52 Si2 C47 C48 -170.5(7)
C42 Si2 C47 C48 -48.6(7)
C41 Si2 C47 C51 -56.2(15)
C52 Si2 C47 C51 64.5(15)
C42 Si2 C47 C51 -173.6(15)
C41 Si2 C47 C51' -69(2)
C52 Si2 C47 C51' 52(2)
C42 Si2 C47 C51' 174(2)
C48' C47 C48 C49 -70(4)
C51 C47 C48 C49 -32.2(18)
C51' C47 C48 C49 -27(3)
Si2 C47 C48 C49 -163.3(8)
C47 C48 C49 C50 37.1(15)
C48 C49 C50 C51 -27(2)
C49 C50 C51 C47 7(3)
C48' C47 C51 C50 27(2)
C48 C47 C51 C50 16(3)
C51' C47 C51 C50 -144(16)
Si2 C47 C51 C50 147.5(16)
C48 C47 C48' C49' 107(5)
C51 C47 C48' C49' -37(2)
C51' C47 C48' C49' -35(3)
Si2 C47 C48' C49' -157.4(12)
C47 C48' C49' C50' 12(2)
C48' C49' C50' C51' 16(3)
C49' C50' C51' C47 -37(4)
C48' C47 C51' C50' 44(3)
C48 C47 C51' C50' 32(4)
C51 C47 C51' C50' 54(11)
Si2 C47 C51' C50' 170(2)
C41 Si2 C52 C56 -75.4(5)
C47 Si2 C52 C56 165.4(4)
C42 Si2 C52 C56 41.1(5)
C41 Si2 C52 C53 43.3(5)
C47 Si2 C52 C53 -75.8(5)
C42 Si2 C52 C53 159.9(5)
C56 C52 C53 C54 -40.9(6)
Si2 C52 C53 C54 -166.2(4)
C52 C53 C54 C55 31.6(8)
C53 C54 C55 C56 -9.4(9)
C53 C52 C56 C55 35.3(7)
Si2 C52 C56 C55 163.5(5)
C54 C55 C56 C52 -16.5(9)
C53' C54' C55' C56' 24(5)
C5 C6 C57 F2 -15.6(6)
C7 C6 C57 F2 168.2(4)
C5 C6 C57 F3 105.7(4)
C7 C6 C57 F3 -70.5(5)
C5 C6 C57 F1 -137.6(4)
C7 C6 C57 F1 46.2(5)
